data_4107630
loop_
_publ_author_name
'Laurean Ilies'
'Hayato Tsuji'
'Yoshiharu Sato'
'Eiichi Nakamura'

_publ_section_title
;
 Modular Synthesis of Functionalized Benzosiloles by Tin-Mediated
 Cyclization of (o-Alkynylphenyl)silane
;
_journal_name_full 'Journal of the American Chemical Society'
_journal_page_first 4240
_journal_page_last 4241
_journal_paper_doi 10.1021/ja800636g
_journal_volume 130
_journal_year 2008
_chemical_formula_moiety 'C38 H34 Si2'
_chemical_formula_sum 'C38 H34 Si2'
_chemical_formula_weight 546.83
_chemical_melting_point 501(1)
_chemical_name_common DBSB
_chemical_name_systematic
; 
1,4-bis(1,1-dimethyl-2-phenylbenzosilol-3-yl)benzene
;
_space_group_IT_number 15
_symmetry_cell_setting monoclinic
_symmetry_space_group_name_Hall '-C 2yc'
_symmetry_space_group_name_H-M 'C 1 2/c 1'
_atom_sites_solution_hydrogens geom
_atom_sites_solution_primary direct
_atom_sites_solution_secondary difmap
_audit_creation_method SHELXL-97
_cell_angle_alpha 90.00
_cell_angle_beta 93.796(8)
_cell_angle_gamma 90.00
_cell_formula_units_Z 4
_cell_length_a 21.610(11)
_cell_length_b 8.084(4)
_cell_length_c 17.322(9)
_cell_measurement_reflns_used 4648
_cell_measurement_temperature 120(2)
_cell_measurement_theta_max 27.4835
_cell_measurement_theta_min 3.1147
_cell_volume 3019(3)
_computing_cell_refinement 'CrystalClear (Rigaku Corp., 2000)'
_computing_data_collection 'CrystalClear (Rigaku Corp., 2000)'
_computing_data_reduction 'CrystalClear (Rigaku Corp., 2000)'
_computing_molecular_graphics 'ORTEP III (Burnett & Johnson, 1996)'
_computing_publication_material 'SHELXL-97 and Yadokari-XG (Wakita, 2005)'
_computing_structure_refinement 'SHELXL-97 (Sheldrick, 1997)'
_computing_structure_solution 'SHELXS-97 (Sheldrick, 1990)'
_diffrn_ambient_temperature 120(2)
_diffrn_detector_area_resol_mean 14.5666
_diffrn_measured_fraction_theta_full 0.996
_diffrn_measured_fraction_theta_max 0.996
_diffrn_measurement_device
;
Mercury CCD (2x2 bin mode)
;
_diffrn_measurement_method dtintegrate.ref
_diffrn_radiation_monochromator graphite
_diffrn_radiation_source 'fine-focus sealed tube'
_diffrn_radiation_type MoK\a
_diffrn_radiation_wavelength 0.71070
_diffrn_reflns_av_R_equivalents 0.0258
_diffrn_reflns_av_sigmaI/netI 0.0173
_diffrn_reflns_limit_h_max 26
_diffrn_reflns_limit_h_min -26
_diffrn_reflns_limit_k_max 9
_diffrn_reflns_limit_k_min -9
_diffrn_reflns_limit_l_max 20
_diffrn_reflns_limit_l_min -20
_diffrn_reflns_number 14106
_diffrn_reflns_theta_full 25.50
_diffrn_reflns_theta_max 25.50
_diffrn_reflns_theta_min 3.12
_exptl_absorpt_coefficient_mu 0.143
_exptl_absorpt_correction_T_max 0.9720
_exptl_absorpt_correction_T_min 0.9720
_exptl_absorpt_correction_type multi-scan
_exptl_absorpt_process_details '(Jacobson, 1998)'
_exptl_crystal_colour Colorless
_exptl_crystal_density_diffrn 1.203
_exptl_crystal_description Block
_exptl_crystal_F_000 1160
_exptl_crystal_size_max 0.30
_exptl_crystal_size_mid 0.20
_exptl_crystal_size_min 0.10
_refine_diff_density_max 0.295
_refine_diff_density_min -0.227
_refine_diff_density_rms 0.048
_refine_ls_extinction_method none
_refine_ls_goodness_of_fit_ref 1.300
_refine_ls_hydrogen_treatment constr
_refine_ls_matrix_type full
_refine_ls_number_parameters 183
_refine_ls_number_reflns 2798
_refine_ls_number_restraints 0
_refine_ls_restrained_S_all 1.300
_refine_ls_R_factor_all 0.0414
_refine_ls_R_factor_gt 0.0397
_refine_ls_shift/su_max 0.000
_refine_ls_shift/su_mean 0.000
_refine_ls_structure_factor_coef Fsqd
_refine_ls_weighting_details 'calc w=1/[\s^2^(Fo^2^)+(0.1000P)^2^+0.0000P] where P=(Fo^2^+2Fc^2^)/3'
_refine_ls_weighting_scheme calc
_refine_ls_wR_factor_gt 0.1442
_refine_ls_wR_factor_ref 0.1460
_reflns_number_gt 2707
_reflns_number_total 2798
_reflns_threshold_expression >2sigma(I)
_cod_data_source_file ja800636g-file004.cif
_cod_data_source_block li2m
_cod_original_cell_volume 3020(3)
_cod_database_code 4107630

loop_
_symmetry_equiv_pos_as_xyz
'x, y, z'
'-x, y, -z+1/2'
'x+1/2, y+1/2, z'
'-x+1/2, y+1/2, -z+1/2'
'-x, -y, -z'
'x, -y, z-1/2'
'-x+1/2, -y+1/2, -z'
'x+1/2, -y+1/2, z-1/2'

loop_
_atom_site_label
_atom_site_type_symbol
_atom_site_fract_x
_atom_site_fract_y
_atom_site_fract_z
_atom_site_U_iso_or_equiv
_atom_site_adp_type
_atom_site_occupancy
_atom_site_symmetry_multiplicity
_atom_site_calc_flag
_atom_site_refinement_flags
Si1 Si 0.173411(17) -0.02012(5) -0.05181(2) 0.0166(2) Uani 1 1 d .
C1 C 0.12892(6) -0.21846(17) -0.07041(8) 0.0168(3) Uani 1 1 d .
C2 C 0.08967(6) -0.23819(16) -0.01356(8) 0.0156(3) Uani 1 1 d .
C3 C 0.09564(6) -0.11688(16) 0.05185(8) 0.0168(3) Uani 1 1 d .
C4 C 0.06215(7) -0.12432(18) 0.11744(9) 0.0216(3) Uani 1 1 d .
H1 H 0.0308 -0.2055 0.1216 0.026 Uiso 1 1 calc R
C5 C 0.07503(8) -0.0116(2) 0.17693(10) 0.0264(4) Uani 1 1 d .
H2 H 0.0518 -0.0149 0.2216 0.032 Uiso 1 1 calc R
C6 C 0.12142(7) 0.10556(19) 0.17187(9) 0.0264(4) Uani 1 1 d .
H3 H 0.1308 0.1797 0.2136 0.032 Uiso 1 1 calc R
C7 C 0.15418(7) 0.11423(17) 0.10566(9) 0.0224(4) Uani 1 1 d .
H4 H 0.1854 0.1959 0.1019 0.027 Uiso 1 1 calc R
C8 C 0.14168(7) 0.00484(17) 0.04509(9) 0.0177(3) Uani 1 1 d .
C9 C 0.25977(7) -0.02700(19) -0.04698(10) 0.0245(4) Uani 1 1 d .
H5 H 0.2765 0.0694 -0.0183 0.037 Uiso 1 1 calc R
H6 H 0.2740 -0.0255 -0.0995 0.037 Uiso 1 1 calc R
H7 H 0.2742 -0.1284 -0.0206 0.037 Uiso 1 1 calc R
C10 C 0.14494(8) 0.14298(18) -0.12125(9) 0.0271(4) Uani 1 1 d .
H8 H 0.0997 0.1509 -0.1212 0.041 Uiso 1 1 calc R
H9 H 0.1566 0.1144 -0.1733 0.041 Uiso 1 1 calc R
H10 H 0.1635 0.2495 -0.1057 0.041 Uiso 1 1 calc R
C11 C 0.13339(6) -0.32917(17) -0.13768(8) 0.0167(3) Uani 1 1 d .
C12 C 0.19197(6) -0.36884(18) -0.16275(8) 0.0209(3) Uani 1 1 d .
H11 H 0.2279 -0.3229 -0.1365 0.025 Uiso 1 1 calc R
C13 C 0.19851(7) -0.47397(19) -0.22516(9) 0.0251(4) Uani 1 1 d .
H12 H 0.2387 -0.5000 -0.2409 0.030 Uiso 1 1 calc R
C14 C 0.14656(8) -0.54067(19) -0.26430(9) 0.0258(4) Uani 1 1 d .
H13 H 0.1508 -0.6136 -0.3066 0.031 Uiso 1 1 calc R
C15 C 0.08821(8) -0.50047(19) -0.24144(10) 0.0252(4) Uani 1 1 d .
H14 H 0.0525 -0.5447 -0.2689 0.030 Uiso 1 1 calc R
C16 C 0.08136(7) -0.39697(18) -0.17919(8) 0.0220(4) Uani 1 1 d .
H15 H 0.0410 -0.3713 -0.1642 0.026 Uiso 1 1 calc R
C17 C 0.04354(6) -0.37391(17) -0.00799(8) 0.0157(3) Uani 1 1 d .
C18 C -0.01966(6) -0.34101(18) -0.01781(9) 0.0213(4) Uani 1 1 d .
H16 H -0.0334 -0.2316 -0.0294 0.026 Uiso 1 1 calc R
C19 C -0.06298(7) -0.46632(17) -0.01080(9) 0.0197(4) Uani 1 1 d .
H17 H -0.1060 -0.4427 -0.0189 0.024 Uiso 1 1 calc R

loop_
_atom_site_aniso_label
_atom_site_aniso_U_11
_atom_site_aniso_U_22
_atom_site_aniso_U_33
_atom_site_aniso_U_23
_atom_site_aniso_U_13
_atom_site_aniso_U_12
Si1 0.0155(3) 0.0166(3) 0.0177(3) 0.00312(13) 0.00133(19) -0.00424(13)
C1 0.0150(7) 0.0159(7) 0.0190(7) 0.0020(5) -0.0010(5) -0.0014(5)
C2 0.0134(6) 0.0150(7) 0.0182(7) 0.0019(5) -0.0011(5) 0.0006(5)
C3 0.0147(7) 0.0170(7) 0.0183(7) 0.0018(5) -0.0013(5) 0.0013(5)
C4 0.0199(7) 0.0223(8) 0.0229(8) 0.0011(6) 0.0033(6) -0.0021(6)
C5 0.0294(9) 0.0312(9) 0.0193(8) -0.0019(6) 0.0071(7) 0.0009(6)
C6 0.0311(9) 0.0253(8) 0.0226(8) -0.0071(6) -0.0005(6) 0.0009(6)
C7 0.0233(8) 0.0187(8) 0.0248(8) -0.0008(6) -0.0005(6) -0.0033(6)
C8 0.0164(8) 0.0161(7) 0.0206(8) 0.0029(5) 0.0004(6) 0.0007(5)
C9 0.0193(8) 0.0265(9) 0.0281(9) 0.0033(6) 0.0041(7) -0.0059(6)
C10 0.0347(9) 0.0217(8) 0.0247(8) 0.0061(6) -0.0006(6) -0.0013(7)
C11 0.0182(7) 0.0163(7) 0.0157(7) 0.0034(5) 0.0029(5) -0.0018(5)
C12 0.0180(7) 0.0262(8) 0.0186(7) 0.0007(5) 0.0019(6) -0.0025(6)
C13 0.0239(9) 0.0295(9) 0.0225(8) 0.0007(6) 0.0064(7) 0.0043(6)
C14 0.0337(9) 0.0232(8) 0.0212(8) -0.0019(6) 0.0069(7) -0.0003(6)
C15 0.0272(9) 0.0279(8) 0.0205(8) -0.0029(6) 0.0012(7) -0.0075(6)
C16 0.0216(8) 0.0252(8) 0.0195(7) 0.0000(6) 0.0037(6) -0.0040(6)
C17 0.0157(7) 0.0179(7) 0.0137(7) -0.0006(5) 0.0030(5) -0.0030(5)
C18 0.0174(7) 0.0161(7) 0.0303(8) 0.0033(5) 0.0019(6) 0.0008(5)
C19 0.0119(7) 0.0191(8) 0.0281(8) 0.0037(6) 0.0023(6) 0.0003(5)

loop_
_atom_type_symbol
_atom_type_description
_atom_type_scat_dispersion_real
_atom_type_scat_dispersion_imag
_atom_type_scat_source
C C 0.0033 0.0016 'International Tables Vol C Tables 4.2.6.8 and 6.1.1.4'
H H 0.0000 0.0000 'International Tables Vol C Tables 4.2.6.8 and 6.1.1.4'
Si Si 0.0817 0.0704 'International Tables Vol C Tables 4.2.6.8 and 6.1.1.4'

loop_
_geom_angle_atom_site_label_1
_geom_angle_atom_site_label_2
_geom_angle_atom_site_label_3
_geom_angle
_geom_angle_site_symmetry_1
_geom_angle_site_symmetry_3
C10 Si1 C9 109.71(7) . .
C10 Si1 C8 112.29(8) . .
C9 Si1 C8 112.93(7) . .
C10 Si1 C1 110.42(7) . .
C9 Si1 C1 118.68(7) . .
C8 Si1 C1 91.84(6) . .
C2 C1 C11 125.47(12) . .
C2 C1 Si1 108.26(10) . .
C11 C1 Si1 126.19(10) . .
C1 C2 C17 126.10(12) . .
C1 C2 C3 116.57(12) . .
C17 C2 C3 117.24(12) . .
C4 C3 C8 120.47(13) . .
C4 C3 C2 124.57(13) . .
C8 C3 C2 114.85(12) . .
C3 C4 C5 119.26(14) . .
C6 C5 C4 120.74(15) . .
C5 C6 C7 119.80(14) . .
C8 C7 C6 120.59(14) . .
C7 C8 C3 119.09(14) . .
C7 C8 Si1 133.29(11) . .
C3 C8 Si1 107.62(10) . .
C12 C11 C16 117.41(14) . .
C12 C11 C1 119.36(12) . .
C16 C11 C1 123.23(13) . .
C13 C12 C11 121.42(14) . .
C14 C13 C12 119.94(14) . .
C13 C14 C15 119.57(15) . .
C16 C15 C14 120.81(16) . .
C15 C16 C11 120.83(14) . .
C19 C17 C18 119.04(13) 5_545 .
C19 C17 C2 120.42(13) 5_545 .
C18 C17 C2 120.47(12) . .
C19 C18 C17 120.76(14) . .
C18 C19 C17 120.19(14) . 5_545

loop_
_geom_bond_atom_site_label_1
_geom_bond_atom_site_label_2
_geom_bond_distance
_geom_bond_site_symmetry_2
Si1 C10 1.8617(17) .
Si1 C9 1.8634(19) .
Si1 C8 1.8658(17) .
Si1 C1 1.8863(16) .
C1 C2 1.351(2) .
C1 C11 1.478(2) .
C2 C17 1.4899(19) .
C2 C3 1.498(2) .
C3 C4 1.388(2) .
C3 C8 1.410(2) .
C4 C5 1.390(2) .
C5 C6 1.386(2) .
C6 C7 1.389(2) .
C7 C8 1.385(2) .
C11 C12 1.402(2) .
C11 C16 1.405(2) .
C12 C13 1.390(2) .
C13 C14 1.382(2) .
C14 C15 1.385(3) .
C15 C16 1.381(2) .
C17 C19 1.390(2) 5_545
C17 C18 1.391(2) .
C18 C19 1.390(2) .
C19 C17 1.390(2) 5_545

loop_
_geom_torsion_atom_site_label_1
_geom_torsion_atom_site_label_2
_geom_torsion_atom_site_label_3
_geom_torsion_atom_site_label_4
_geom_torsion
_geom_torsion_site_symmetry_1
_geom_torsion_site_symmetry_4
C10 Si1 C1 C2 -106.23(11) . .
C9 Si1 C1 C2 125.91(10) . .
C8 Si1 C1 C2 8.41(10) . .
C10 Si1 C1 C11 70.67(13) . .
C9 Si1 C1 C11 -57.19(14) . .
C8 Si1 C1 C11 -174.70(12) . .
C11 C1 C2 C17 -0.3(2) . .
Si1 C1 C2 C17 176.65(10) . .
C11 C1 C2 C3 176.34(12) . .
Si1 C1 C2 C3 -6.73(14) . .
C1 C2 C3 C4 -175.65(13) . .
C17 C2 C3 C4 1.28(19) . .
C1 C2 C3 C8 0.61(17) . .
C17 C2 C3 C8 177.54(11) . .
C8 C3 C4 C5 -0.8(2) . .
C2 C3 C4 C5 175.26(13) . .
C3 C4 C5 C6 -1.1(2) . .
C4 C5 C6 C7 2.1(3) . .
C5 C6 C7 C8 -1.2(2) . .
C6 C7 C8 C3 -0.7(2) . .
C6 C7 C8 Si1 178.45(12) . .
C4 C3 C8 C7 1.7(2) . .
C2 C3 C8 C7 -174.75(12) . .
C4 C3 C8 Si1 -177.67(11) . .
C2 C3 C8 Si1 5.91(14) . .
C10 Si1 C8 C7 -74.20(16) . .
C9 Si1 C8 C7 50.49(17) . .
C1 Si1 C8 C7 172.82(15) . .
C10 Si1 C8 C3 105.01(11) . .
C9 Si1 C8 C3 -130.30(10) . .
C1 Si1 C8 C3 -7.97(10) . .
C2 C1 C11 C12 -139.21(14) . .
Si1 C1 C11 C12 44.41(17) . .
C2 C1 C11 C16 41.4(2) . .
Si1 C1 C11 C16 -134.94(12) . .
C16 C11 C12 C13 -1.4(2) . .
C1 C11 C12 C13 179.23(13) . .
C11 C12 C13 C14 0.6(2) . .
C12 C13 C14 C15 0.7(2) . .
C13 C14 C15 C16 -1.2(2) . .
C14 C15 C16 C11 0.3(2) . .
C12 C11 C16 C15 0.9(2) . .
C1 C11 C16 C15 -179.69(14) . .
C1 C2 C17 C19 72.25(19) . 5_545
C3 C2 C17 C19 -104.34(15) . 5_545
C1 C2 C17 C18 -110.89(16) . .
C3 C2 C17 C18 72.51(16) . .
C19 C17 C18 C19 -1.5(2) 5_545 .
C2 C17 C18 C19 -178.40(13) . .
C17 C18 C19 C17 1.5(2) . 5_545
